data_2216786
loop_
_publ_author_name
'Zhen-Huan Li'
'Kun-Mei, Su'

_publ_section_title
;
 Piperazine-1,4-diium bis(3-carboxy-4-hydroxybenzenesulfonate)
 dihydrate
;
_journal_coeditor_code SJ2414
_journal_issue 12
_journal_name_full 'Acta Crystallographica Section E'
_journal_page_first o4744
_journal_page_last o4744
_journal_paper_doi 10.1107/S1600536807057856
_journal_volume 63
_journal_year 2007
_chemical_formula_iupac 'C4 H12 N2 2+, 2C7 H5 O6 S -, 2H2 O'
_chemical_formula_moiety 'C4 H12 N2 2+, 2(C7 H5 O6 S -), 2H2 O'
_chemical_formula_sum 'C18 H26 N2 O14 S2'
_chemical_formula_weight 558.52
_chemical_name_systematic
;
Piperazine-1,4-diium bis(3-carboxy-4-hydroxybenzenesulfonate) dihydrate
;
_space_group_IT_number 2
_symmetry_cell_setting triclinic
_symmetry_space_group_name_Hall '-P 1'
_symmetry_space_group_name_H-M 'P -1'
_atom_sites_solution_hydrogens geom
_atom_sites_solution_primary direct
_atom_sites_solution_secondary difmap
_audit_creation_method SHELXL-97
_cell_angle_alpha 100.280(3)
_cell_angle_beta 93.084(3)
_cell_angle_gamma 111.459(3)
_cell_formula_units_Z 1
_cell_length_a 6.8980(13)
_cell_length_b 7.2012(14)
_cell_length_c 12.800(2)
_cell_measurement_reflns_used 2045
_cell_measurement_temperature 294(2)
_cell_measurement_theta_max 26.34
_cell_measurement_theta_min 3.11
_cell_volume 577.31(18)
_computing_cell_refinement 'SAINT (Bruker, 2000)'
_computing_data_collection 'SMART (Bruker, 2000)'
_computing_data_reduction 'SAINT (Bruker, 2000)'
_computing_molecular_graphics 'SHELXTL (Sheldrick, 2001)'
_computing_publication_material 'SHELXTL (Sheldrick, 2001)'
_computing_structure_refinement 'SHELXL97 (Sheldrick, 1997)'
_computing_structure_solution 'SHELXS97 (Sheldrick, 1997)'
_diffrn_ambient_temperature 294(2)
_diffrn_measured_fraction_theta_full 0.989
_diffrn_measured_fraction_theta_max 0.989
_diffrn_measurement_device_type 'Bruker SMART CCD area-detector'
_diffrn_measurement_method '\f and \w scans'
_diffrn_radiation_monochromator graphite
_diffrn_radiation_type MoK\a
_diffrn_radiation_wavelength 0.71073
_diffrn_reflns_av_R_equivalents 0.0207
_diffrn_reflns_av_sigmaI/netI 0.0316
_diffrn_reflns_limit_h_max 8
_diffrn_reflns_limit_h_min -8
_diffrn_reflns_limit_k_max 5
_diffrn_reflns_limit_k_min -8
_diffrn_reflns_limit_l_max 15
_diffrn_reflns_limit_l_min -13
_diffrn_reflns_number 2992
_diffrn_reflns_theta_full 25.01
_diffrn_reflns_theta_max 25.01
_diffrn_reflns_theta_min 1.63
_diffrn_standards_number 0
_exptl_absorpt_coefficient_mu 0.309
_exptl_absorpt_correction_T_max 0.9465
_exptl_absorpt_correction_T_min 0.9296
_exptl_absorpt_correction_type multi-scan
_exptl_absorpt_process_details '(SADABS;Bruker, 2000)'
_exptl_crystal_colour colourless
_exptl_crystal_density_diffrn 1.607
_exptl_crystal_density_method 'not measured'
_exptl_crystal_description block
_exptl_crystal_F_000 292
_exptl_crystal_size_max 0.24
_exptl_crystal_size_mid 0.20
_exptl_crystal_size_min 0.18
_refine_diff_density_max 0.287
_refine_diff_density_min -0.334
_refine_ls_extinction_coef 0.056(7)
_refine_ls_extinction_expression Fc^*^=kFc[1+0.001xFc^2^\l^3^/sin(2\q)]^-1/4^
_refine_ls_extinction_method SHELXL
_refine_ls_goodness_of_fit_ref 1.037
_refine_ls_hydrogen_treatment mixed
_refine_ls_matrix_type full
_refine_ls_number_parameters 182
_refine_ls_number_reflns 2016
_refine_ls_number_restraints 6
_refine_ls_restrained_S_all 1.037
_refine_ls_R_factor_all 0.0402
_refine_ls_R_factor_gt 0.0348
_refine_ls_shift/su_max 0.001
_refine_ls_shift/su_mean <0.001
_refine_ls_structure_factor_coef Fsqd
_refine_ls_weighting_details 'calc w=1/[\s^2^(Fo^2^)+(0.0606P)^2^+0.2260P] where P=(Fo^2^+2Fc^2^)/3'
_refine_ls_weighting_scheme calc
_refine_ls_wR_factor_gt 0.0973
_refine_ls_wR_factor_ref 0.1036
_reflns_number_gt 1786
_reflns_number_total 2016
_reflns_threshold_expression I>2\s(I)
_cod_data_source_file sj2414.cif
_cod_data_source_block I
_cod_original_cell_volume 577.31(19)
_cod_database_code 2216786
_cod_database_fobs_code 2216786

loop_
_symmetry_equiv_pos_as_xyz
'x, y, z'
'-x, -y, -z'

loop_
_atom_site_type_symbol
_atom_site_label
_atom_site_fract_x
_atom_site_fract_y
_atom_site_fract_z
_atom_site_U_iso_or_equiv
_atom_site_adp_type
_atom_site_calc_flag
_atom_site_refinement_flags
_atom_site_occupancy
S S1 0.18428(7) 0.46867(7) 0.70639(4) 0.0325(2) Uani d . 1
O O1 0.3025(3) 0.4558(3) 0.61877(12) 0.0540(5) Uani d . 1
O O2 0.0505(3) 0.5810(3) 0.69897(13) 0.0549(5) Uani d . 1
O O3 0.0567(2) 0.2658(2) 0.72449(10) 0.0366(4) Uani d . 1
O O4 0.1360(2) 0.7404(3) 1.09825(12) 0.0498(4) Uani d . 1
H H4 0.0971 0.7675 1.1564 0.075 Uiso calc R 1
O O5 0.4490(3) 0.8749(3) 1.19742(12) 0.0526(4) Uani d . 1
O O6 0.7792(2) 0.9051(3) 1.09761(12) 0.0512(4) Uani d . 1
H H6 0.7159 0.9232 1.1484 0.077 Uiso calc R 1
N N1 0.7087(3) 0.0786(3) 0.55348(14) 0.0383(4) Uani d D 1
C C1 0.3649(3) 0.5961(3) 0.82344(15) 0.0304(4) Uani d . 1
C C2 0.2889(3) 0.6465(3) 0.91627(15) 0.0308(4) Uani d . 1
H H2 0.1452 0.6130 0.9160 0.037 Uiso calc R 1
C C3 0.4238(3) 0.7473(3) 1.01111(15) 0.0307(4) Uani d . 1
C C4 0.6405(3) 0.8012(3) 1.00941(16) 0.0353(5) Uani d . 1
C C5 0.7156(3) 0.7501(3) 0.91494(18) 0.0405(5) Uani d . 1
H H5 0.8594 0.7859 0.9140 0.049 Uiso calc R 1
C C6 0.5800(3) 0.6470(3) 0.82266(17) 0.0367(5) Uani d . 1
H H6A 0.6315 0.6112 0.7597 0.044 Uiso calc R 1
C C7 0.3409(3) 0.7940(3) 1.11070(16) 0.0364(5) Uani d . 1
C C8 0.5938(3) 0.2154(3) 0.54583(17) 0.0402(5) Uani d . 1
H H8A 0.6926 0.3507 0.5437 0.048 Uiso calc R 1
H H8B 0.5224 0.2265 0.6085 0.048 Uiso calc R 1
C C9 0.5640(3) -0.1322(3) 0.55349(17) 0.0383(5) Uani d . 1
H H9A 0.4917 -0.1324 0.6164 0.046 Uiso calc R 1
H H9B 0.6435 -0.2184 0.5560 0.046 Uiso calc R 1
O O7 0.0665(3) 0.9051(3) 0.61474(14) 0.0545(4) Uani d D 1
H H1A 0.779(3) 0.077(4) 0.4952(11) 0.048(7) Uiso d D 1
H H1B 0.802(3) 0.129(4) 0.6142(10) 0.068(8) Uiso d D 1
H H7A 0.092(5) 1.019(2) 0.6563(17) 0.074(10) Uiso d D 1
H H7B 0.063(5) 0.808(3) 0.6449(19) 0.079(10) Uiso d D 1

loop_
_atom_site_aniso_label
_atom_site_aniso_U_11
_atom_site_aniso_U_22
_atom_site_aniso_U_33
_atom_site_aniso_U_12
_atom_site_aniso_U_13
_atom_site_aniso_U_23
S1 0.0353(3) 0.0313(3) 0.0238(3) 0.0054(2) 0.00128(19) 0.00453(19)
O1 0.0540(9) 0.0603(10) 0.0288(8) 0.0014(8) 0.0137(7) 0.0040(7)
O2 0.0631(10) 0.0487(9) 0.0510(10) 0.0232(8) -0.0133(8) 0.0082(8)
O3 0.0381(7) 0.0324(7) 0.0271(7) 0.0018(6) 0.0016(6) 0.0019(5)
O4 0.0404(9) 0.0569(10) 0.0330(8) 0.0032(7) 0.0099(6) -0.0059(7)
O5 0.0569(10) 0.0558(10) 0.0293(8) 0.0104(8) -0.0054(7) -0.0026(7)
O6 0.0372(8) 0.0585(10) 0.0429(9) 0.0085(7) -0.0128(7) 0.0004(8)
N1 0.0303(8) 0.0426(10) 0.0324(9) 0.0065(8) -0.0060(7) 0.0032(8)
C1 0.0311(10) 0.0249(9) 0.0295(10) 0.0051(8) 0.0019(8) 0.0042(7)
C2 0.0265(9) 0.0264(9) 0.0315(10) 0.0025(7) 0.0021(7) 0.0031(7)
C3 0.0320(10) 0.0245(9) 0.0291(10) 0.0041(8) 0.0005(8) 0.0052(7)
C4 0.0325(10) 0.0285(10) 0.0379(11) 0.0051(8) -0.0059(8) 0.0070(8)
C5 0.0254(9) 0.0421(12) 0.0492(12) 0.0077(9) 0.0033(9) 0.0095(9)
C6 0.0333(10) 0.0359(11) 0.0378(11) 0.0096(9) 0.0088(8) 0.0063(9)
C7 0.0412(11) 0.0280(10) 0.0296(10) 0.0036(8) 0.0009(8) 0.0024(8)
C8 0.0429(11) 0.0323(10) 0.0371(11) 0.0087(9) -0.0028(9) 0.0012(8)
C9 0.0394(11) 0.0367(11) 0.0358(11) 0.0121(9) -0.0018(9) 0.0074(9)
O7 0.0682(11) 0.0440(10) 0.0561(10) 0.0247(9) 0.0157(9) 0.0133(9)

loop_
_atom_type_symbol
_atom_type_description
_atom_type_scat_dispersion_real
_atom_type_scat_dispersion_imag
_atom_type_scat_source
C C 0.0033 0.0016 'International Tables Vol C Tables 4.2.6.8 and 6.1.1.4'
H H 0.0000 0.0000 'International Tables Vol C Tables 4.2.6.8 and 6.1.1.4'
N N 0.0061 0.0033 'International Tables Vol C Tables 4.2.6.8 and 6.1.1.4'
O O 0.0106 0.0060 'International Tables Vol C Tables 4.2.6.8 and 6.1.1.4'
S S 0.1246 0.1234 'International Tables Vol C Tables 4.2.6.8 and 6.1.1.4'

loop_
_geom_angle_atom_site_label_1
_geom_angle_atom_site_label_2
_geom_angle_atom_site_label_3
_geom_angle_site_symmetry_1
_geom_angle_site_symmetry_3
_geom_angle
O1 S1 O2 . . 115.38(11)
O1 S1 O3 . . 111.98(9)
O2 S1 O3 . . 108.58(10)
O1 S1 C1 . . 107.58(10)
O2 S1 C1 . . 106.66(9)
O3 S1 C1 . . 106.12(8)
C7 O4 H4 . . 109.5
C4 O6 H6 . . 109.5
C9 N1 C8 . . 111.79(16)
C9 N1 H1A . . 109.3(15)
C8 N1 H1A . . 107.1(15)
C9 N1 H1B . . 109.5(17)
C8 N1 H1B . . 109.5(17)
H1A N1 H1B . . 109.7(14)
C2 C1 C6 . . 120.10(18)
C2 C1 S1 . . 118.23(14)
C6 C1 S1 . . 121.67(15)
C1 C2 C3 . . 120.86(18)
C1 C2 H2 . . 119.6
C3 C2 H2 . . 119.6
C2 C3 C4 . . 118.76(18)
C2 C3 C7 . . 120.57(17)
C4 C3 C7 . . 120.67(17)
O6 C4 C5 . . 118.62(18)
O6 C4 C3 . . 121.52(19)
C5 C4 C3 . . 119.85(18)
C6 C5 C4 . . 120.59(18)
C6 C5 H5 . . 119.7
C4 C5 H5 . . 119.7
C5 C6 C1 . . 119.82(19)
C5 C6 H6A . . 120.1
C1 C6 H6A . . 120.1
O5 C7 O4 . . 122.67(19)
O5 C7 C3 . . 124.08(19)
O4 C7 C3 . . 113.26(16)
N1 C8 C9 . 2_656 110.16(16)
N1 C8 H8A . . 109.6
C9 C8 H8A 2_656 . 109.6
N1 C8 H8B . . 109.6
C9 C8 H8B 2_656 . 109.6
H8A C8 H8B . . 108.1
N1 C9 C8 . 2_656 109.94(16)
N1 C9 H9A . . 109.7
C8 C9 H9A 2_656 . 109.7
N1 C9 H9B . . 109.7
C8 C9 H9B 2_656 . 109.7
H9A C9 H9B . . 108.2
H7A O7 H7B . . 115.9(17)

loop_
_geom_bond_atom_site_label_1
_geom_bond_atom_site_label_2
_geom_bond_site_symmetry_2
_geom_bond_distance
S1 O1 . 1.4310(16)
S1 O2 . 1.4419(17)
S1 O3 . 1.4713(14)
S1 C1 . 1.7640(19)
O4 C7 . 1.314(3)
O4 H4 . 0.8200
O5 C7 . 1.221(2)
O6 C4 . 1.345(2)
O6 H6 . 0.8200
N1 C9 . 1.481(3)
N1 C8 . 1.485(3)
N1 H1A . 0.914(9)
N1 H1B . 0.907(10)
C1 C2 . 1.368(3)
C1 C6 . 1.393(3)
C2 C3 . 1.391(3)
C2 H2 . 0.9300
C3 C4 . 1.403(3)
C3 C7 . 1.460(3)
C4 C5 . 1.384(3)
C5 C6 . 1.372(3)
C5 H5 . 0.9300
C6 H6A . 0.9300
C8 C9 2_656 1.504(3)
C8 H8A . 0.9700
C8 H8B . 0.9700
C9 C8 2_656 1.504(3)
C9 H9A . 0.9700
C9 H9B . 0.9700
O7 H7A . 0.848(10)
O7 H7B . 0.849(10)

loop_
_geom_hbond_atom_site_label_D
_geom_hbond_atom_site_label_H
_geom_hbond_atom_site_label_A
_geom_hbond_site_symmetry_A
_geom_hbond_distance_DH
_geom_hbond_distance_HA
_geom_hbond_distance_DA
_geom_hbond_angle_DHA
O4 H4 O3 2_567 0.82 1.90 2.690(2) 160.1
O4 H4 S1 2_567 0.82 2.96 3.5926(16) 135.7
N1 H1A O7 2_666 0.914(9) 1.803(10) 2.715(3) 175(2)
N1 H1B O3 1_655 0.907(10) 2.006(12) 2.895(2) 166(2)
N1 H1B S1 1_655 0.907(10) 2.874(19) 3.6176(17) 140(2)
O7 H7A O3 1_565 0.848(10) 1.938(13) 2.750(2) 160(3)
O7 H7A S1 1_565 0.848(10) 2.998(13) 3.781(2) 154(2)
O6 H6 O5 . 0.82 1.91 2.630(2) 146.5
O7 H7B O2 . 0.849(10) 1.863(10) 2.710(2) 175(3)

loop_
_geom_torsion_atom_site_label_1
_geom_torsion_atom_site_label_2
_geom_torsion_atom_site_label_3
_geom_torsion_atom_site_label_4
_geom_torsion_site_symmetry_4
_geom_torsion
O1 S1 C1 C2 . 172.95(15)
O2 S1 C1 C2 . 48.60(18)
O3 S1 C1 C2 . -67.04(17)
O1 S1 C1 C6 . -6.4(2)
O2 S1 C1 C6 . -130.77(17)
O3 S1 C1 C6 . 113.59(17)
C6 C1 C2 C3 . -0.5(3)
S1 C1 C2 C3 . -179.92(14)
C1 C2 C3 C4 . 1.6(3)
C1 C2 C3 C7 . -177.75(17)
C2 C3 C4 O6 . 177.61(17)
C7 C3 C4 O6 . -3.1(3)
C2 C3 C4 C5 . -1.3(3)
C7 C3 C4 C5 . 178.02(18)
O6 C4 C5 C6 . -178.95(19)
C3 C4 C5 C6 . 0.0(3)
C4 C5 C6 C1 . 1.1(3)
C2 C1 C6 C5 . -0.8(3)
S1 C1 C6 C5 . 178.56(15)
C2 C3 C7 O5 . 177.08(19)
C4 C3 C7 O5 . -2.2(3)
C2 C3 C7 O4 . -3.0(3)
C4 C3 C7 O4 . 177.72(18)
C9 N1 C8 C9 2_656 -57.5(2)
C8 N1 C9 C8 2_656 57.3(2)
